data_2019813
loop_
_publ_author_name
'Bruno, Giuseppe'
'Lanza, Santo'
'Giannetto, Antonino'
'Sacca, Alessandro'
'Amiri Rudbari, Hadi'

_publ_section_title
;
 Crystal structure of
 (\m-N,N&#x2032;-dibenzyldithiooxamidato-\kN,S:N&#x2032;,S&#x2032;)bis[(\h3-crotyl)palladium(II)]
;
_journal_coeditor_code ZS2324
_journal_issue 2
_journal_name_full 'Acta Crystallographica Section E Crystallographic Communications'
_journal_page_first m40
_journal_paper_doi 10.1107/S2056989015001292
_journal_volume 71
_journal_year 2015
_chemical_formula_iupac '[Pd2 (C4 H7)2 (C16 H14 N2 S2)]'
_chemical_formula_moiety 'C24 H28 N2 Pd2 S2'
_chemical_formula_sum 'C24 H28 N2 Pd2 S2'
_chemical_formula_weight 621.40
_chemical_name_systematic
(\m-<i>N</i>,<i>N</i>'-Dibenzyldithiooxamidato-\k<i>N</i>,<i>S</i>:<i>N</i>',<i>S</i>')bis[(\h^3^-crotyl)palladium(II)]
_space_group_IT_number 15
_symmetry_cell_setting monoclinic
_symmetry_space_group_name_Hall '-C 2yc'
_symmetry_space_group_name_H-M 'C 1 2/c 1'
_atom_sites_solution_hydrogens geom
_audit_creation_method 'WinGX routine CIF_UPDATE'
_cell_angle_alpha 90
_cell_angle_beta 109.341(4)
_cell_angle_gamma 90
_cell_formula_units_Z 4
_cell_length_a 18.3240(2)
_cell_length_b 7.16600(10)
_cell_length_c 19.5080(2)
_cell_measurement_reflns_used 236
_cell_measurement_temperature 298.0(10)
_cell_measurement_theta_max 24.0
_cell_measurement_theta_min 4.30
_cell_volume 2417.03(8)
_computing_cell_refinement
;
SAINT (Bruker, 2012)
;
_computing_data_collection
;
APEX2 (Bruker, 2012)
;
_computing_data_reduction
;
SAINT (Bruker, 2012)
;
_computing_molecular_graphics
;
SHELXTL (Sheldrick, 2008)
;
_computing_publication_material
;
SHELXTL (Sheldrick, 2008), PLATON (Spek, 2009) and
enCIFer (Allen <i>et al.</i>, 2004)
;
_computing_structure_refinement
;
SHELXL97 (Sheldrick, 2015)
;
_computing_structure_solution
;
SHELXS97 (Sheldrick, 2008)
;
_diffrn_ambient_temperature 298.0(10)
_diffrn_measured_fraction_theta_full 0.998
_diffrn_measured_fraction_theta_max 0.998
_diffrn_measurement_device_type 'Bruker APEXII CCD'
_diffrn_measurement_method '\f and \w scans'
_diffrn_radiation_monochromator graphite
_diffrn_radiation_source 'fine-focus sealed tube'
_diffrn_radiation_type MoK\a
_diffrn_radiation_wavelength 0.71073
_diffrn_reflns_av_R_equivalents 0.0185
_diffrn_reflns_limit_h_max 23
_diffrn_reflns_limit_h_min -23
_diffrn_reflns_limit_k_max 9
_diffrn_reflns_limit_k_min -9
_diffrn_reflns_limit_l_max 24
_diffrn_reflns_limit_l_min -24
_diffrn_reflns_number 34315
_diffrn_reflns_theta_full 25.242
_diffrn_reflns_theta_max 26.999
_diffrn_reflns_theta_min 2.645
_diffrn_standards_number 0
_exptl_absorpt_coefficient_mu 1.674
_exptl_absorpt_correction_T_max 0.7455
_exptl_absorpt_correction_T_min 0.6114
_exptl_absorpt_correction_type multi-scan
_exptl_absorpt_process_details
;
(SADABS; Bruker, 2012)
;
_exptl_crystal_colour yellow
_exptl_crystal_density_diffrn 1.708
_exptl_crystal_density_method 'not measured'
_exptl_crystal_description prismatic
_exptl_crystal_F_000 1240
_exptl_crystal_size_max 0.35
_exptl_crystal_size_mid 0.10
_exptl_crystal_size_min 0.08
_refine_diff_density_max 1.358
_refine_diff_density_min -0.618
_refine_ls_extinction_method none
_refine_ls_goodness_of_fit_ref 1.032
_refine_ls_hydrogen_treatment constr
_refine_ls_matrix_type full
_refine_ls_number_parameters 136
_refine_ls_number_reflns 2638
_refine_ls_number_restraints 0
_refine_ls_restrained_S_all 1.032
_refine_ls_R_factor_all 0.0338
_refine_ls_R_factor_gt 0.0314
_refine_ls_shift/su_max 0.001
_refine_ls_shift/su_mean 0
_refine_ls_structure_factor_coef Fsqd
_refine_ls_weighting_details 'w=1/[\s^2^(Fo^2^)+(0.0388P)^2^+8.6756P] where P=(Fo^2^+2Fc^2^)/3'
_refine_ls_weighting_scheme calc
_refine_ls_wR_factor_ref 0.0846
_reflns_number_gt 2474
_reflns_number_total 2638
_reflns_threshold_expression I>2\s(I)
_cod_data_source_file zs2324sup1.cf
_cod_data_source_block I
_cod_original_cell_volume 2417.03(7)
_cod_original_sg_symbol_H-M 'C 2/c'
_cod_database_code 2019813
_cod_database_fobs_code 2019813
_shelx_space_group_comment
;
The symmetry employed for this SHELXL refinement is uniquely defined
by the following loop, which should always be used as a source of
symmetry information in preference to the above space-group names.
They are only intended as comments.
;

loop_
_space_group_symop_operation_xyz
'x, y, z'
'-x, y, -z+1/2'
'x+1/2, y+1/2, z'
'-x+1/2, y+1/2, -z+1/2'
'-x, -y, -z'
'x, -y, z-1/2'
'-x+1/2, -y+1/2, -z'
'x+1/2, -y+1/2, z-1/2'

loop_
_atom_site_type_symbol
_atom_site_label
_atom_site_fract_x
_atom_site_fract_y
_atom_site_fract_z
_atom_site_U_iso_or_equiv
_atom_site_adp_type
_atom_site_calc_flag
_atom_site_occupancy
Pd Pd1 0.01936(2) 0.33811(4) 0.42230(2) 0.04724(11) Uani d 1
S S 0.10566(5) 0.15413(15) 0.50967(6) 0.0622(3) Uani d 1
N N6 -0.06138(15) 0.1444(4) 0.43152(13) 0.0420(6) Uani d 1
C C5 -0.14245(18) 0.1654(5) 0.38465(17) 0.0483(8) Uani d 1
H H2A -0.16 0.2904 0.3902 0.058 Uiso calc 1
H H2B -0.1743 0.0779 0.4001 0.058 Uiso calc 1
C C4 0.04236(16) -0.0084(4) 0.52284(14) 0.0381(6) Uani d 1
C C6 -0.15288(17) 0.1315(4) 0.30539(16) 0.0401(6) Uani d 1
C C8 -0.2302(3) 0.1740(6) 0.1805(2) 0.0663(11) Uani d 1
H H5 -0.2741 0.2225 0.1459 0.08 Uiso calc 1
C C7 -0.2179(2) 0.2040(5) 0.25323(19) 0.0528(8) Uani d 1
H H6 -0.2534 0.2732 0.2674 0.063 Uiso calc 1
C C10 -0.1143(2) -0.0012(7) 0.2104(2) 0.0705(11) Uani d 1
H H7 -0.0792 -0.0712 0.1959 0.085 Uiso calc 1
C C11 -0.10169(19) 0.0268(6) 0.28338(19) 0.0540(8) Uani d 1
H H8 -0.0585 -0.0253 0.3178 0.065 Uiso calc 1
C C9 -0.1782(3) 0.0736(7) 0.1589(2) 0.0710(12) Uani d 1
H H9 -0.1861 0.056 0.1098 0.085 Uiso calc 1
C C12 0.1701(3) 0.5766(8) 0.4400(3) 0.0902(15) Uani d 1
H H12A 0.1966 0.4599 0.4537 0.135 Uiso calc 1
H H12B 0.1764 0.6502 0.4827 0.135 Uiso calc 1
H H12C 0.1914 0.6426 0.4082 0.135 Uiso calc 1
C C1 -0.0440(3) 0.5326(7) 0.3405(3) 0.0850(15) Uani d 1
H H1A -0.061 0.4886 0.2906 0.102 Uiso calc 1
H H1B -0.0818 0.6099 0.352 0.102 Uiso calc 1
C C2 0.0273(3) 0.5825(8) 0.3678(4) 0.103(2) Uani d 1
H H2 0.0183 0.6645 0.4044 0.124 Uiso calc 1
C C3 0.0927(4) 0.5440(11) 0.4048(5) 0.157(4) Uani d 1
H H3 0.1024 0.4731 0.3657 0.188 Uiso calc 1

loop_
_atom_site_aniso_label
_atom_site_aniso_U_11
_atom_site_aniso_U_22
_atom_site_aniso_U_33
_atom_site_aniso_U_12
_atom_site_aniso_U_13
_atom_site_aniso_U_23
Pd1 0.04780(16) 0.05170(18) 0.04023(15) -0.00269(11) 0.01192(11) 0.00890(10)
S 0.0387(4) 0.0756(7) 0.0600(5) -0.0124(4) -0.0002(4) 0.0248(5)
N6 0.0365(12) 0.0535(15) 0.0314(12) 0.0015(11) 0.0049(10) 0.0057(11)
C5 0.0354(15) 0.068(2) 0.0374(15) 0.0097(14) 0.0068(12) 0.0095(14)
C4 0.0359(14) 0.0492(16) 0.0258(12) -0.0023(12) 0.0059(11) 0.0012(11)
C6 0.0338(13) 0.0438(16) 0.0371(14) 0.0010(12) 0.0044(11) 0.0067(12)
C8 0.069(2) 0.067(3) 0.0437(19) 0.0010(19) -0.0071(18) 0.0086(17)
C7 0.0477(17) 0.055(2) 0.0462(17) 0.0130(15) 0.0021(14) 0.0062(15)
C10 0.061(2) 0.090(3) 0.064(2) -0.003(2) 0.0254(19) -0.021(2)
C11 0.0390(15) 0.066(2) 0.0502(18) 0.0054(15) 0.0054(13) -0.0051(16)
C9 0.084(3) 0.087(3) 0.0376(17) -0.022(2) 0.0136(18) -0.0077(19)
C12 0.073(3) 0.088(4) 0.109(4) -0.022(3) 0.028(3) 0.004(3)
C1 0.080(3) 0.075(3) 0.087(3) 0.002(2) 0.012(2) 0.044(3)
C2 0.078(3) 0.084(4) 0.134(5) -0.006(3) 0.017(3) 0.064(4)
C3 0.078(4) 0.145(6) 0.206(8) -0.040(4) -0.009(4) 0.128(6)

loop_
_atom_type_symbol
_atom_type_description
_atom_type_scat_dispersion_real
_atom_type_scat_dispersion_imag
_atom_type_scat_source
C C 0.0033 0.0016 'International Tables Vol C Tables 4.2.6.8 and 6.1.1.4'
H H 0 0 'International Tables Vol C Tables 4.2.6.8 and 6.1.1.4'
N N 0.0061 0.0033 'International Tables Vol C Tables 4.2.6.8 and 6.1.1.4'
S S 0.1246 0.1234 'International Tables Vol C Tables 4.2.6.8 and 6.1.1.4'
Pd Pd -0.9988 1.0072 'International Tables Vol C Tables 4.2.6.8 and 6.1.1.4'

loop_
_geom_angle_atom_site_label_1
_geom_angle_atom_site_label_2
_geom_angle_atom_site_label_3
_geom_angle_site_symmetry_1
_geom_angle_site_symmetry_3
_geom_angle
C2 Pd1 N6 . . 141.18(17)
C2 Pd1 C3 . . 33.6(2)
N6 Pd1 C3 . . 174.70(17)
C2 Pd1 C1 . . 35.46(19)
N6 Pd1 C1 . . 105.80(15)
C3 Pd1 C1 . . 68.9(2)
C2 Pd1 S . . 135.22(16)
N6 Pd1 S . . 83.58(7)
C3 Pd1 S . . 101.66(16)
C1 Pd1 S . . 170.53(14)
C4 S Pd1 . . 99.53(10)
C4 N6 C5 5_556 . 119.6(3)
C4 N6 Pd1 5_556 . 121.8(2)
C5 N6 Pd1 . . 118.6(2)
N6 C5 C6 . . 112.2(3)
N6 C5 H2A . . 109.2
C6 C5 H2A . . 109.2
N6 C5 H2B . . 109.2
C6 C5 H2B . . 109.2
H2A C5 H2B . . 107.9
N6 C4 C4 5_556 5_556 117.2(3)
N6 C4 S 5_556 . 125.0(2)
C4 C4 S 5_556 . 117.8(3)
C11 C6 C7 . . 119.0(3)
C11 C6 C5 . . 122.5(3)
C7 C6 C5 . . 118.5(3)
C9 C8 C7 . . 120.5(4)
C9 C8 H5 . . 119.8
C7 C8 H5 . . 119.8
C8 C7 C6 . . 120.3(4)
C8 C7 H6 . . 119.9
C6 C7 H6 . . 119.9
C9 C10 C11 . . 120.5(4)
C9 C10 H7 . . 119.7
C11 C10 H7 . . 119.7
C6 C11 C10 . . 120.2(3)
C6 C11 H8 . . 119.9
C10 C11 H8 . . 119.9
C8 C9 C10 . . 119.5(4)
C8 C9 H9 . . 120.3
C10 C9 H9 . . 120.3
C3 C12 H12A . . 109.5
C3 C12 H12B . . 109.5
H12A C12 H12B . . 109.5
C3 C12 H12C . . 109.5
H12A C12 H12C . . 109.5
H12B C12 H12C . . 109.5
C2 C1 Pd1 . . 69.4(3)
C2 C1 H1A . . 116.7
Pd1 C1 H1A . . 116.7
C2 C1 H1B . . 116.7
Pd1 C1 H1B . . 116.7
H1A C1 H1B . . 113.7
C3 C2 C1 . . 148.5(5)
C3 C2 Pd1 . . 74.1(3)
C1 C2 Pd1 . . 75.2(3)
C3 C2 H2 . . 94.3
C1 C2 H2 . . 94.3
Pd1 C2 H2 . . 94.3
C2 C3 C12 . . 156.0(6)
C2 C3 Pd1 . . 72.3(3)
C12 C3 Pd1 . . 130.4(4)
C2 C3 H3 . . 93.1
C12 C3 H3 . . 93.1
Pd1 C3 H3 . . 93.1

loop_
_geom_bond_atom_site_label_1
_geom_bond_atom_site_label_2
_geom_bond_site_symmetry_2
_geom_bond_distance
Pd1 C2 . 2.079(5)
Pd1 N6 . 2.080(3)
Pd1 C3 . 2.098(5)
Pd1 C1 . 2.147(4)
Pd1 S . 2.3148(9)
S C4 . 1.722(3)
N6 C4 5_556 1.288(4)
N6 C5 . 1.472(4)
C5 C6 . 1.513(4)
C5 H2A . 0.97
C5 H2B . 0.97
C4 N6 5_556 1.288(4)
C4 C4 5_556 1.517(5)
C6 C11 . 1.376(5)
C6 C7 . 1.386(4)
C8 C9 . 1.367(7)
C8 C7 . 1.378(5)
C8 H5 . 0.93
C7 H6 . 0.93
C10 C9 . 1.374(6)
C10 C11 . 1.380(5)
C10 H7 . 0.93
C11 H8 . 0.93
C9 H9 . 0.93
C12 C3 . 1.377(7)
C12 H12A . 0.96
C12 H12B . 0.96
C12 H12C . 0.96
C1 C2 . 1.289(7)
C1 H1A . 0.97
C1 H1B . 0.97
C2 C3 . 1.208(7)
C2 H2 . 0.98
C3 H3 . 0.98

loop_
_geom_torsion_atom_site_label_1
_geom_torsion_atom_site_label_2
_geom_torsion_atom_site_label_3
_geom_torsion_atom_site_label_4
_geom_torsion_site_symmetry_1
_geom_torsion_site_symmetry_4
_geom_torsion
C4 N6 C5 C6 5_556 . -112.8(3)
Pd1 N6 C5 C6 . . 67.6(3)
Pd1 S C4 N6 . 5_556 -178.6(3)
Pd1 S C4 C4 . 5_556 1.6(3)
N6 C5 C6 C11 . . 23.2(5)
N6 C5 C6 C7 . . -159.0(3)
C9 C8 C7 C6 . . -0.4(6)
C11 C6 C7 C8 . . -1.1(6)
C5 C6 C7 C8 . . -179.1(4)
C7 C6 C11 C10 . . 1.6(6)
C5 C6 C11 C10 . . 179.4(4)
C9 C10 C11 C6 . . -0.6(7)
C7 C8 C9 C10 . . 1.4(7)
C11 C10 C9 C8 . . -1.0(7)
Pd1 C1 C2 C3 . . 12.2(17)
C1 C2 C3 C12 . . -175.4(17)
Pd1 C2 C3 C12 . . -163(3)
C1 C2 C3 Pd1 . . -12.3(17)
